data_4334868
loop_
_publ_author_name
'Zhu-Yan Zhang'
'Zhao-Peng Deng'
'Li-Hua Huo'
'Hui Zhao'
'Shan Gao'

_publ_section_title
;
 Well-Designed Strategy To Construct Helical Silver(I) Coordination
 Polymers from Flexible Unsymmetrical Bis(pyridyl) Ligands: Syntheses,
 Structures, and Properties
;
_journal_name_full 'Inorganic Chemistry'
_journal_page_first 5914
_journal_page_last 5923
_journal_paper_doi 10.1021/ic400055t
_journal_volume 52
_journal_year 2013
_chemical_formula_moiety 'C11 H11 Ag N3, Cl O4 '
_chemical_formula_sum 'C11 H11 Ag Cl N3 O4'
_chemical_formula_weight 392.55
_chemical_name_systematic
; 
 ? 
;
_space_group_IT_number 14
_symmetry_cell_setting monoclinic
_symmetry_space_group_name_Hall '-P 2ybc'
_symmetry_space_group_name_H-M 'P 1 21/c 1'
_atom_sites_solution_hydrogens geom
_atom_sites_solution_primary direct
_atom_sites_solution_secondary difmap
_audit_creation_method SHELXL-97
_cell_angle_alpha 90.00
_cell_angle_beta 108.94(3)
_cell_angle_gamma 90.00
_cell_formula_units_Z 4
_cell_length_a 9.6773(19)
_cell_length_b 10.423(2)
_cell_length_c 13.666(3)
_cell_measurement_reflns_used 6350
_cell_measurement_temperature 295(2)
_cell_measurement_theta_max 27.47
_cell_measurement_theta_min 3.00
_cell_volume 1303.8(5)
_computing_cell_refinement RAPID-AUTO
_computing_data_collection 'RAPID-AUTO (Rigaku Corporation, 1998)'
_computing_data_reduction 'CrystalStructure (Rigaku/MSC and Rigaku Corporation, 2002)'
_computing_molecular_graphics SHELXL-97
_computing_structure_refinement 'ORTEP-II (Johnson, 1976)'
_computing_structure_solution 'SHELXS-97 (Sheldrick, 1997)'
_diffrn_ambient_temperature 295(2)
_diffrn_detector_area_resol_mean 10.000
_diffrn_measured_fraction_theta_full 0.999
_diffrn_measured_fraction_theta_max 0.999
_diffrn_measurement_device_type 'Rigaku RAXIS-RAPID'
_diffrn_measurement_method \w
_diffrn_radiation_monochromator graphite
_diffrn_radiation_source 'fine-focus sealed tube'
_diffrn_radiation_type MoK\a
_diffrn_radiation_wavelength 0.71073
_diffrn_reflns_av_R_equivalents 0.0648
_diffrn_reflns_av_sigmaI/netI 0.0545
_diffrn_reflns_limit_h_max 12
_diffrn_reflns_limit_h_min -11
_diffrn_reflns_limit_k_max 13
_diffrn_reflns_limit_k_min -13
_diffrn_reflns_limit_l_max 17
_diffrn_reflns_limit_l_min -17
_diffrn_reflns_number 12663
_diffrn_reflns_theta_full 27.47
_diffrn_reflns_theta_max 27.47
_diffrn_reflns_theta_min 3.00
_diffrn_standards_decay_% 0
_diffrn_standards_interval_count 0
_diffrn_standards_interval_time 0
_diffrn_standards_number 0
_exptl_absorpt_coefficient_mu 1.767
_exptl_absorpt_correction_T_max 0.7775
_exptl_absorpt_correction_T_min 0.5767
_exptl_absorpt_correction_type multi-scan
_exptl_absorpt_process_details 'ABSCOR (Higashi, 1995)'
_exptl_crystal_colour colorless
_exptl_crystal_density_diffrn 2.000
_exptl_crystal_description prism
_exptl_crystal_F_000 776
_exptl_crystal_size_max 0.35
_exptl_crystal_size_mid 0.25
_exptl_crystal_size_min 0.15
_refine_diff_density_max 1.483
_refine_diff_density_min -1.673
_refine_diff_density_rms 0.190
_refine_ls_extinction_method none
_refine_ls_goodness_of_fit_ref 1.099
_refine_ls_hydrogen_treatment constr
_refine_ls_matrix_type full
_refine_ls_number_parameters 181
_refine_ls_number_reflns 2988
_refine_ls_number_restraints 0
_refine_ls_restrained_S_all 1.099
_refine_ls_R_factor_all 0.0636
_refine_ls_R_factor_gt 0.0467
_refine_ls_shift/su_max 0.000
_refine_ls_shift/su_mean 0.000
_refine_ls_structure_factor_coef Fsqd
_refine_ls_weighting_details 'calc w=1/[\s^2^(Fo^2^)+(0.0001P)^2^+9.9968P] where P=(Fo^2^+2Fc^2^)/3'
_refine_ls_weighting_scheme calc
_refine_ls_wR_factor_gt 0.0833
_refine_ls_wR_factor_ref 0.1363
_reflns_number_gt 1724
_reflns_number_total 2988
_reflns_threshold_expression >2sigma(I)
_cod_data_source_file ic400055t_si_002_6.cif
_cod_data_source_block complex6
_cod_original_cell_volume 1303.8(4)
_cod_original_sg_symbol_H-M 'P 21/c'
_cod_database_code 4334868

loop_
_symmetry_equiv_pos_as_xyz
'x, y, z'
'-x, y+1/2, -z+1/2'
'-x, -y, -z'
'x, -y-1/2, z-1/2'

loop_
_atom_site_label
_atom_site_type_symbol
_atom_site_fract_x
_atom_site_fract_y
_atom_site_fract_z
_atom_site_U_iso_or_equiv
_atom_site_adp_type
_atom_site_occupancy
_atom_site_symmetry_multiplicity
_atom_site_calc_flag
_atom_site_refinement_flags
Ag1 Ag 0.42747(7) 0.37669(7) 0.04083(5) 0.0561(2) Uani 1 1 d .
Cl1 Cl 0.2698(2) 0.1668(2) 0.24592(16) 0.0571(5) Uani 1 1 d .
O1 O 0.3282(10) 0.2542(9) 0.1943(7) 0.130(3) Uani 1 1 d .
O2 O 0.2208(8) 0.2315(7) 0.3199(6) 0.091(2) Uani 1 1 d .
O3 O 0.1478(8) 0.1014(8) 0.1771(6) 0.104(3) Uani 1 1 d .
O4 O 0.3768(6) 0.0738(6) 0.2982(5) 0.0756(19) Uani 1 1 d .
N1 N 0.5808(6) 0.2258(6) 0.0507(5) 0.0480(15) Uani 1 1 d .
N2 N 0.7099(7) 0.2725(7) 0.2222(5) 0.0591(18) Uani 1 1 d .
H2N H 0.6396 0.3229 0.2224 0.071 Uiso 1 1 calc R
N3 N 0.7359(7) 0.0194(6) 0.4703(5) 0.0476(15) Uani 1 1 d .
C1 C 0.5647(10) 0.1514(8) -0.0346(7) 0.060(2) Uani 1 1 d .
H1 H 0.4908 0.1727 -0.0953 0.072 Uiso 1 1 calc R
C2 C 0.6490(11) 0.0494(9) -0.0363(9) 0.071(3) Uani 1 1 d .
H2 H 0.6336 0.0009 -0.0961 0.086 Uiso 1 1 calc R
C3 C 0.7583(12) 0.0196(10) 0.0534(9) 0.080(3) Uani 1 1 d .
H3 H 0.8193 -0.0497 0.0542 0.096 Uiso 1 1 calc R
C4 C 0.7798(10) 0.0896(9) 0.1419(8) 0.070(3) Uani 1 1 d .
H4 H 0.8522 0.0670 0.2030 0.084 Uiso 1 1 calc R
C5 C 0.6902(9) 0.1962(8) 0.1380(7) 0.053(2) Uani 1 1 d .
C6 C 0.8403(9) 0.2747(9) 0.3111(7) 0.063(2) Uani 1 1 d .
H6A H 0.8561 0.3619 0.3372 0.076 Uiso 1 1 calc R
H6B H 0.9225 0.2517 0.2888 0.076 Uiso 1 1 calc R
C7 C 0.8398(8) 0.1877(8) 0.3984(6) 0.0483(18) Uani 1 1 d .
C8 C 0.9502(9) 0.2010(8) 0.4931(7) 0.056(2) Uani 1 1 d .
H8 H 1.0219 0.2631 0.5010 0.067 Uiso 1 1 calc R
C9 C 0.9538(8) 0.1234(8) 0.5746(6) 0.0536(19) Uani 1 1 d .
H9 H 1.0286 0.1303 0.6376 0.064 Uiso 1 1 calc R
C10 C 0.8443(9) 0.0355(8) 0.5607(6) 0.0528(19) Uani 1 1 d .
H10 H 0.8446 -0.0157 0.6165 0.063 Uiso 1 1 calc R
C11 C 0.7343(8) 0.0968(7) 0.3909(6) 0.0484(18) Uani 1 1 d .
H11 H 0.6586 0.0883 0.3286 0.058 Uiso 1 1 calc R

loop_
_atom_site_aniso_label
_atom_site_aniso_U_11
_atom_site_aniso_U_22
_atom_site_aniso_U_33
_atom_site_aniso_U_23
_atom_site_aniso_U_13
_atom_site_aniso_U_12
Ag1 0.0539(4) 0.0547(4) 0.0624(4) 0.0055(3) 0.0226(3) 0.0120(3)
Cl1 0.0586(12) 0.0603(13) 0.0534(11) 0.0078(10) 0.0194(10) 0.0085(10)
O1 0.143(8) 0.123(7) 0.156(8) 0.077(6) 0.092(7) 0.023(6)
O2 0.108(5) 0.089(5) 0.093(5) -0.021(4) 0.055(4) 0.002(4)
O3 0.077(5) 0.098(6) 0.097(5) -0.025(5) -0.024(4) 0.012(4)
O4 0.056(4) 0.079(5) 0.082(4) 0.021(4) 0.008(3) 0.018(3)
N1 0.047(3) 0.048(4) 0.057(4) 0.015(3) 0.027(3) 0.007(3)
N2 0.054(4) 0.070(5) 0.055(4) 0.009(4) 0.020(3) 0.015(3)
N3 0.048(4) 0.045(4) 0.050(4) -0.008(3) 0.017(3) -0.005(3)
C1 0.072(5) 0.064(6) 0.055(5) 0.001(4) 0.034(4) -0.003(5)
C2 0.095(7) 0.044(5) 0.090(7) -0.002(5) 0.051(6) 0.007(5)
C3 0.089(7) 0.061(6) 0.115(9) 0.007(6) 0.069(7) 0.017(5)
C4 0.071(6) 0.062(6) 0.086(7) 0.020(5) 0.037(5) 0.019(5)
C5 0.056(5) 0.046(5) 0.067(5) 0.021(4) 0.032(4) 0.013(4)
C6 0.055(5) 0.068(6) 0.064(5) 0.016(5) 0.016(4) -0.004(4)
C7 0.047(4) 0.047(5) 0.050(4) -0.004(4) 0.015(4) 0.003(4)
C8 0.052(5) 0.048(5) 0.067(5) -0.009(4) 0.019(4) -0.009(4)
C9 0.050(4) 0.055(5) 0.053(5) -0.006(4) 0.013(4) -0.005(4)
C10 0.064(5) 0.053(5) 0.045(4) -0.001(4) 0.022(4) -0.001(4)
C11 0.043(4) 0.054(5) 0.048(4) -0.002(4) 0.014(3) -0.005(3)

loop_
_atom_type_symbol
_atom_type_description
_atom_type_scat_dispersion_real
_atom_type_scat_dispersion_imag
_atom_type_scat_source
C C 0.0033 0.0016 'International Tables Vol C Tables 4.2.6.8 and 6.1.1.4'
H H 0.0000 0.0000 'International Tables Vol C Tables 4.2.6.8 and 6.1.1.4'
N N 0.0061 0.0033 'International Tables Vol C Tables 4.2.6.8 and 6.1.1.4'
O O 0.0106 0.0060 'International Tables Vol C Tables 4.2.6.8 and 6.1.1.4'
Cl Cl 0.1484 0.1585 'International Tables Vol C Tables 4.2.6.8 and 6.1.1.4'
Ag Ag -0.8971 1.1015 'International Tables Vol C Tables 4.2.6.8 and 6.1.1.4'

loop_
_geom_angle_atom_site_label_1
_geom_angle_atom_site_label_2
_geom_angle_atom_site_label_3
_geom_angle
_geom_angle_site_symmetry_1
_geom_angle_site_symmetry_3
N1 Ag1 N3 176.6(2) . 2_655
N1 Ag1 Ag1 103.43(16) . 3_665
N3 Ag1 Ag1 79.59(17) 2_655 3_665
O1 Cl1 O2 109.7(6) . .
O1 Cl1 O3 111.6(6) . .
O2 Cl1 O3 107.6(5) . .
O1 Cl1 O4 110.7(5) . .
O2 Cl1 O4 108.8(4) . .
O3 Cl1 O4 108.4(4) . .
C5 N1 C1 117.7(7) . .
C5 N1 Ag1 123.6(6) . .
C1 N1 Ag1 118.6(5) . .
C5 N2 C6 124.5(7) . .
C5 N2 H2N 117.7 . .
C6 N2 H2N 117.7 . .
C10 N3 C11 117.8(7) . .
C10 N3 Ag1 119.3(5) . 2_645
C11 N3 Ag1 122.9(5) . 2_645
C2 C1 N1 124.2(9) . .
C2 C1 H1 117.9 . .
N1 C1 H1 117.9 . .
C1 C2 C3 117.4(10) . .
C1 C2 H2 121.3 . .
C3 C2 H2 121.3 . .
C4 C3 C2 121.4(9) . .
C4 C3 H3 119.3 . .
C2 C3 H3 119.3 . .
C3 C4 C5 118.4(9) . .
C3 C4 H4 120.8 . .
C5 C4 H4 120.8 . .
N1 C5 N2 117.9(7) . .
N1 C5 C4 120.9(9) . .
N2 C5 C4 121.1(8) . .
N2 C6 C7 115.7(7) . .
N2 C6 H6A 108.4 . .
C7 C6 H6A 108.4 . .
N2 C6 H6B 108.4 . .
C7 C6 H6B 108.4 . .
H6A C6 H6B 107.4 . .
C11 C7 C8 117.8(8) . .
C11 C7 C6 123.5(7) . .
C8 C7 C6 118.7(7) . .
C9 C8 C7 120.5(8) . .
C9 C8 H8 119.8 . .
C7 C8 H8 119.8 . .
C10 C9 C8 118.0(8) . .
C10 C9 H9 121.0 . .
C8 C9 H9 121.0 . .
N3 C10 C9 123.3(8) . .
N3 C10 H10 118.4 . .
C9 C10 H10 118.4 . .
N3 C11 C7 122.6(7) . .
N3 C11 H11 118.7 . .
C7 C11 H11 118.7 . .

loop_
_geom_bond_atom_site_label_1
_geom_bond_atom_site_label_2
_geom_bond_distance
_geom_bond_site_symmetry_2
Ag1 N1 2.136(6) .
Ag1 N3 2.140(6) 2_655
Ag1 Ag1 3.2925(15) 3_665
Cl1 O1 1.381(8) .
Cl1 O2 1.419(7) .
Cl1 O3 1.422(7) .
Cl1 O4 1.429(6) .
N1 C5 1.349(10) .
N1 C1 1.366(10) .
N2 C5 1.360(10) .
N2 C6 1.440(10) .
N2 H2N 0.8600 .
N3 C10 1.346(9) .
N3 C11 1.348(9) .
N3 Ag1 2.140(6) 2_645
C1 C2 1.345(12) .
C1 H1 0.9300 .
C2 C3 1.370(14) .
C2 H2 0.9300 .
C3 C4 1.370(13) .
C3 H3 0.9300 .
C4 C5 1.399(11) .
C4 H4 0.9300 .
C6 C7 1.500(11) .
C6 H6A 0.9700 .
C6 H6B 0.9700 .
C7 C11 1.372(10) .
C7 C8 1.392(11) .
C8 C9 1.368(11) .
C8 H8 0.9300 .
C9 C10 1.367(11) .
C9 H9 0.9300 .
C10 H10 0.9300 .
C11 H11 0.9300 .

loop_
_geom_hbond_atom_site_label_D
_geom_hbond_atom_site_label_H
_geom_hbond_atom_site_label_A
_geom_hbond_distance_DH
_geom_hbond_distance_HA
_geom_hbond_distance_DA
_geom_hbond_angle_DHA
_geom_hbond_site_symmetry_A
N2 H2N O4 0.86 2.63 3.239(10) 128.9 2_655

loop_
_geom_torsion_atom_site_label_1
_geom_torsion_atom_site_label_2
_geom_torsion_atom_site_label_3
_geom_torsion_atom_site_label_4
_geom_torsion
_geom_torsion_site_symmetry_1
Ag1 Ag1 N1 C5 93.7(6) 3_665
Ag1 Ag1 N1 C1 -89.0(5) 3_665
C5 N1 C1 C2 1.3(12) .
Ag1 N1 C1 C2 -176.1(7) .
N1 C1 C2 C3 -0.5(14) .
C1 C2 C3 C4 1.0(15) .
C2 C3 C4 C5 -2.2(14) .
C1 N1 C5 N2 177.8(7) .
Ag1 N1 C5 N2 -4.9(10) .
C1 N1 C5 C4 -2.6(11) .
Ag1 N1 C5 C4 174.7(6) .
C6 N2 C5 N1 -163.5(7) .
C6 N2 C5 C4 16.9(12) .
C3 C4 C5 N1 3.0(13) .
C3 C4 C5 N2 -177.4(8) .
C5 N2 C6 C7 -93.0(10) .
N2 C6 C7 C11 9.7(12) .
N2 C6 C7 C8 -168.9(8) .
C11 C7 C8 C9 1.5(12) .
C6 C7 C8 C9 -179.9(8) .
C7 C8 C9 C10 -1.7(12) .
C11 N3 C10 C9 -1.9(12) .
Ag1 N3 C10 C9 179.4(6) 2_645
C8 C9 C10 N3 1.9(13) .
C10 N3 C11 C7 1.7(11) .
Ag1 N3 C11 C7 -179.6(6) 2_645
C8 C7 C11 N3 -1.5(12) .
C6 C7 C11 N3 179.9(7) .
